data_2000820
loop_
_publ_author_name
'Robinson, P. D.'
'Meyers, C. Y.'
'Kolb, V. M.'
'Tunnell, J. L.'
'Ferrara, J. D.'

_publ_section_title
;Structure of the crystalline dimer of \a-hydroxyisobutyrophenone:
 (<i>R</i>,<i>S</i>)-3,3,6,6-tetramethyl-1,4-diphenyl-2,5,7-trioxabicyclo[2.2.1]heptane
;
_journal_issue 6
_journal_name_full 'Acta Crystallographica Section C'
_journal_page_first 1033
_journal_page_last 1036
_journal_paper_doi 10.1107/S0108270191012428
_journal_volume 48
_journal_year 1992
_chemical_formula_sum 'C20 H22 O3'
_chemical_formula_weight 310.39
_symmetry_cell_setting monoclinic
_symmetry_space_group_name_Hall '-P 2ybc'
_symmetry_space_group_name_H-M 'P 1 21/c 1'
_cell_angle_alpha 90
_cell_angle_beta 91.2(2)
_cell_angle_gamma 90
_cell_formula_units_Z 8
_cell_length_a 16.58(3)
_cell_length_b 8.340(10)
_cell_length_c 24.35(3)
_cell_volume 3366(8)
_diffrn_radiation_type Mo
_diffrn_radiation_wavelength 0.71069
_exptl_absorpt_coefficient_mu 0.076
_exptl_crystal_density_diffrn 1.224
_exptl_crystal_F_000 1328
_cod_data_source_file cr0353.cif
_cod_data_source_block cr0353a
_cod_original_cell_volume 3367(8)
_cod_database_code 2000820

loop_
_atom_site_label
_atom_site_fract_x
_atom_site_fract_y
_atom_site_fract_z
C(1) .3320(6) .2120(10) .1157(5)
O(2) .2931(4) .0992(8) .0801(3)
C(3) .3436(7) -.0440(10) .0826(4)
C(4) .4168(6) .0210(10) .1154(4)
O(5) .4564(4) .1428(9) .0828(3)
C(6) .4043(7) .2820(10) .0855(4)
O(7) .3751(4) .1158(8) .1559(3)
C(8) .4490(10) .416(2) .1148(6)
C(9) .3845(9) .337(2) .0270(7)
C(10) .3014(7) -.173(2) .1107(5)
C(11) .3660(10) -.096(2) .0240(7)
C(12) .2718(7) .326(2) .1425(6)
C(13) .2739(7) .358(2) .1957(5)
C(14) .2188(9) .457(2) .2173(5)
C(15) .1618(8) .531(2) .1838(7)
C(16) .1572(7) .4940(10) .1300(6)
C(17) .2141(7) .396(2) .1071(5)
C(18) .4794(7) -.091(2) .1408(6)
C(19) .4701(7) -.141(2) .1949(5)
C(20) .5254(8) -.253(2) .2167(5)
C(21) .5886(8) -.307(2) .1846(6)
C(22) .5949(7) -.251(2) .1313(6)
C(23) .5402(7) -.1410(10) .1091(5)
C(1') .1657(7) .0440(10) .3887(5)
O(2') .2009(4) .1570(10) .4269(3)
C(3') .1490(6) .2980(10) .4243(5)
C(4') .0792(7) .2260(10) .3874(5)
O(5') .0407(4) .1108(9) .4175(3)
C(6') .0922(6) -.0340(10) .4167(5)
O(7') .1269(4) .1412(8) .3488(3)
C(8') .0506(6) -.158(2) .3775(6)
C(9') .1096(8) -.098(2) .4736(5)
C(10') .1972(8) .430(2) .3933(6)
C(11') .1265(8) .349(2) .4795(4)
C(12') .2277(6) -.0630(10) .3666(4)
C(13') .2274(7) -.1000(10) .3104(5)
C(14') .2852(8) -.206(2) .2893(5)
C(15') .3436(7) -.271(2) .3241(6)
C(16') .3415(8) -.237(2) .3797(6)
C(17') .2866(6) -.1300(10) .3996(4)
C(18') .0230(7) .340(2) .3615(4)
C(19') .0297(7) .3950(10) .3092(5)
C(20') -.0247(9) .502(2) .2854(5)
C(21') -.0878(8) .556(2) .3152(6)
C(22') -.0989(8) .505(2) .3671(7)
C(23') -.0438(8) .400(2) .3900(5)
H(8A) .4923 .4510 .0932
H(8B) .4687 .3791 .1493
H(8C) .4127 .5034 .1203
H(9A) .3634 .2501 .0062
H(9B) .4321 .3759 .0105
H(9C) .3456 .4211 .0280
H(10A) .2527 -.1976 .0911
H(10B) .3347 -.2657 .1123
H(10C) .2892 -.1398 .1469
H(11A) .3182 -.1240 .0039
H(11B) .4010 -.1858 .0259
H(11C) .3920 -.0097 .0062
H(13) .3144 .3112 .2187
H(14) .2191 .4755 .2558
H(15) .1261 .6083 .1987
H(16) .1143 .5356 .1078
H(17) .2144 .3772 .0687
H(19) .4275 -.1006 .2164
H(20) .5198 -.2912 .2531
H(21) .6268 -.3809 .1991
H(22) .6376 -.2882 .1093
H(23) .5455 -.1020 .0727
H(8A') .0111 -.2165 .3970
H(8B') .0899 -.2306 .3641
H(8C') .0255 -.1038 .3475
H(9A') .0604 -.1280 .4902
H(9B') .1439 -.1887 .4715
H(9C') .1353 -.0171 .4952
H(10A') .1658 .5253 .3910
H(10B') .2089 .3936 .3574
H(10C') .2462 .4519 .4129
H(11A') .1034 .2619 .4985
H(11B') .0884 .4343 .4766
H(11C') .1732 .3858 .4991
H(13') .1881 -.0539 .2864
H(14') .2840 -.2332 .2514
H(15') .3847 -.3377 .3099
H(16') .3784 -.2887 .4043
H(17') .2895 -.1021 .4374
H(19') .0736 .3587 .2880
H(20') -.0181 .5368 .2487
H(21') -.1247 .6302 .2992
H(22') -.1438 .5410 .3873
H(23') -.0512 .3655 .4268

loop_
_geom_bond_atom_site_label_1
_geom_bond_atom_site_label_2
_geom_bond_distance
C(1) O(2) 1.430(10)
C(1) C(6) 1.530(10)
C(1) O(7) 1.450(10)
C(1) C(12) 1.53(2)
O(2) C(3) 1.460(10)
C(3) C(4) 1.540(10)
C(3) C(10) 1.46(2)
C(3) C(11) 1.54(2)
C(4) O(5) 1.450(10)
C(4) O(7) 1.450(10)
C(4) C(18) 1.52(2)
O(5) C(6) 1.450(10)
C(6) C(8) 1.510(10)
C(6) C(9) 1.53(2)
C(1') O(2') 1.440(10)
C(1') C(6') 1.550(10)
C(1') O(7') 1.410(10)
C(1') C(12') 1.470(10)
O(2') C(3') 1.450(10)
C(3') C(4') 1.570(10)
C(3') C(10') 1.57(2)
C(3') C(11') 1.470(10)
C(4') O(5') 1.370(10)
C(4') O(7') 1.430(10)
C(4') C(18') 1.47(2)
O(5') C(6') 1.480(10)
C(6') C(8') 1.56(2)
C(6') C(9') 1.51(2)
C(12) C(13) 1.320(10)
C(12) C(17) 1.40(2)
C(13) C(14) 1.34(2)
C(14) C(15) 1.38(2)
C(15) C(16) 1.35(2)
C(16) C(17) 1.37(2)
C(18) C(19) 1.39(2)
C(18) C(23) 1.35(2)
C(19) C(20) 1.40(2)
C(20) C(21) 1.39(2)
C(21) C(22) 1.39(2)
C(22) C(23) 1.39(2)
C(12') C(13') 1.400(10)
C(12') C(17') 1.370(10)
C(13') C(14') 1.41(2)
C(14') C(15') 1.38(2)
C(15') C(16') 1.39(2)
C(16') C(17') 1.37(2)
C(18') C(19') 1.360(10)
C(18') C(23') 1.41(2)
C(19') C(20') 1.38(2)
C(20') C(21') 1.36(2)
C(21') C(22') 1.35(2)
C(22') C(23') 1.38(2)
